data_2103644
loop_
_publ_author_name
'Rodrigues, Bernardo Lages'
'Tellgren, Roland'
'Fernandes, Nelson G.'

_publ_section_title
;
 Experimental electron density of urea--phosphoric acid (1/1) at 100K
;
_journal_issue 3
_journal_name_full 'Acta Crystallographica Section B'
_journal_page_first 353
_journal_page_last 358
_journal_paper_doi 10.1107/S0108768101004359
_journal_volume 57
_journal_year 2001
_chemical_formula_structural H~3~PO~4~.CO(NH~2~)~2~
_chemical_formula_sum 'C H7 N2 O5 P'
_chemical_formula_weight 159.0
_chemical_name_systematic 'urea phosphate'
_space_group_IT_number 61
_symmetry_cell_setting orthorhombic
_symmetry_space_group_name_Hall '-P 2ac 2ab'
_symmetry_space_group_name_H-M 'P b c a'
_cell_angle_alpha 90
_cell_angle_beta 90
_cell_angle_gamma 90
_cell_formula_units_Z 8
_cell_length_a 17.4527(7)
_cell_length_b 7.4465(5)
_cell_length_c 8.9589(4)
_cell_measurement_reflns_used 98
_cell_measurement_temperature 100
_cell_measurement_theta_max 20
_cell_measurement_theta_min 12
_cell_volume 1164.31(9)
_computing_cell_refinement 'XSCANS(Siemens, 1991)'
_computing_data_collection 'XSCANS(Siemens, 1991)'
_computing_data_reduction 'P4red(Lundgren, 1982)'
_computing_molecular_graphics 'ORTEP3 (Burnet and Johnson, 1996) and FOPLOT(Lundgren, 1982)'
_computing_publication_material 'Ms-DOS 6.0 editor'
_computing_structure_refinement 'DUPALS(Lundgren, 1982)'
_diffrn_ambient_temperature 100
_diffrn_measurement_device_type 'SIEMENS P4'
_diffrn_measurement_method \q--2\q
_diffrn_radiation_monochromator graphite
_diffrn_radiation_source 'sealed tube'
_diffrn_radiation_type 'Mo K\a'
_diffrn_radiation_wavelength .71073
_diffrn_reflns_av_R_equivalents .0134
_diffrn_reflns_limit_h_max 41
_diffrn_reflns_limit_h_min -1
_diffrn_reflns_limit_k_max 17
_diffrn_reflns_limit_k_min -1
_diffrn_reflns_limit_l_max 21
_diffrn_reflns_limit_l_min -1
_diffrn_reflns_number 8472
_diffrn_reflns_reduction_process
;
 ?
;
_diffrn_reflns_theta_max 60
_diffrn_reflns_theta_min 1
_diffrn_standards_decay_% 1.1
_diffrn_standards_interval_count 'each 400 reflections'
_diffrn_standards_number 3
_exptl_absorpt_coefficient_mu .431
_exptl_absorpt_correction_T_max .89
_exptl_absorpt_correction_T_min .87
_exptl_absorpt_correction_type analytical
_exptl_crystal_colour colorless
_exptl_crystal_density_diffrn 1.815
_exptl_crystal_density_meas ?
_exptl_crystal_description 'almost spherical'
_exptl_crystal_F_000 656.0
_exptl_crystal_size_rad .19
_refine_diff_density_max .61
_refine_diff_density_min -.62
_refine_ls_extinction_method 'see text'
_refine_ls_goodness_of_fit_ref .69
_refine_ls_hydrogen_treatment 'hydrogen fixed from neutron'
_refine_ls_matrix_type full
_refine_ls_number_parameters 215
_refine_ls_number_reflns 7257
_refine_ls_restrained_S_all 1.15
_refine_ls_R_factor_all .0963
_refine_ls_R_factor_gt .0577
_refine_ls_shift/su_max .001
_refine_ls_shift/su_mean .000
_refine_ls_structure_factor_coef Fsqd
_refine_ls_weighting_details w=1/[\s^2^(Fo^2^)+0.0068Fo^2^+34.9\l/sen(\q)-0.00055Fo^2^\l/sen(\q)]
_refine_ls_weighting_scheme calc
_refine_ls_wR_factor_ref .0530
_reflns_number_gt 7257
_reflns_number_total 7433
_reflns_threshold_expression I>0.0\s(I)
_cod_data_source_file ca0006.cif
_cod_data_source_block X-ray
_cod_depositor_comments
;
The following automatic conversions were performed:

'_diffrn_ambient_temperature' value '100 K' was changed to '100' -
the value should be numeric and without a unit designator.

Automatic conversion script
Id: cif_fix_values 1646 2011-03-28 12:23:43Z adriana 

The following automatic conversions were performed:

'_refine_ls_weighting_scheme' value
'w=1/[\s^2^(Fo^2^)+0.0068Fo^2^+34.9\l/sen(\q)-0.00055Fo^2^\l/sen(\q)]'
was changed to 'calc'. New tag '_refine_ls_weighting_details' was
created. The value of the new tag was set to
'w=1/[\s^2^(Fo^2^)+0.0068Fo^2^+34.9\l/sen(\q)-0.00055Fo^2^\l/sen(\q)]'.

Automatic conversion script
Id: cif_fix_values 3143 2015-03-26 13:38:13Z robertas 
;
_cod_original_sg_symbol_H-M Pbca
_cod_original_formula_sum 'C1 H7 N2 O5 P1'
_cod_database_code 2103644

loop_
_symmetry_equiv_pos_as_xyz
x,y,z
-x+1/2,-y,z+1/2
-x,y+1/2,-z+1/2
x+1/2,-y+1/2,-z
-x,-y,-z
x-1/2,y,-z-1/2
x,-y-1/2,z-1/2
-x-1/2,y-1/2,z

loop_
_atom_site_aniso_label
_atom_site_aniso_U_11
_atom_site_aniso_U_22
_atom_site_aniso_U_33
_atom_site_aniso_U_12
_atom_site_aniso_U_13
_atom_site_aniso_U_23
P .00824(6) .00962(6) .00719(6) -.00015(4) .00004(4) -.00067(4)
O1 .0111(2) .01010(10) .0177(2) .00030(10) -.00070(10) .00100(10)
O2 .01240(10) .01190(10) .00750(10) .00070(10) .00100(10) -.00090(10)
O3 .01070(10) .0200(2) .00940(10) .00130(10) -.00230(10) -.00370(10)
O4 .0129(2) .0132(2) .0117(2) -.00320(10) .00400(10) -.00220(10)
O5 .0168(2) .0160(2) .00860(10) -.0057(2) .00080(10) -.00050(10)
N1 .0119(2) .0167(2) .0131(2) -.0041(2) .00040(10) -.0019(2)
N2 .0142(2) .0204(3) .0121(2) -.0060(2) .0046(2) -.0036(2)
C .0096(2) .0105(2) .0097(2) -.00060(10) .00020(10) .00000(10)
H1 .024998 .018751 .027763 -.002416 -.000650 .003265
H3 .023347 .030052 .017041 .000250 -.001957 -.005255
H4 .028995 .028516 .017700 .003885 .006139 .001524
H11 .025276 .028459 .024263 -.007124 .005188 -.000453
H12 .031773 .036946 .017236 -.008599 -.001259 -.008311
H21 .021820 .034235 .025889 -.010745 .002788 -.003251
H22 .034504 .043219 .016248 -.008118 .006685 -.008459

loop_
_atom_site_label
_atom_site_fract_x
_atom_site_fract_y
_atom_site_fract_z
_atom_site_U_iso_or_equiv
_atom_site_thermal_displace_type
_atom_site_type_symbol
P .311006(9) .27977(2) .30966(2) .00835 Uani P
O1 .33980(3) .09073(8) .36199(7) .01296 Uani O
O2 .27739(3) .38618(8) .43782(6) .01059 Uani O
O3 .24492(3) .25128(8) .19524(6) .01337 Uani O
O4 .37975(4) .36869(8) .23724(6) .01262 Uani O
O5 .44835(4) .63663(8) .30980(8) .01380 Uani O
N1 .50967(4) .78421(9) .49287(7) .01389 Uani N
N2 .39746(4) .63295(9) .54387(8) .01559 Uani N
C .45132(4) .68355(8) .44853(9) .00993 Uani C
H1 .29755 .00911 .39445 .02384 Uani H
H3 .25912 .19804 .09619 .02348 Uani H
H4 .41127 .51156 .28258 .02507 Uani H
H11 .55260 .81118 .41950 .02600 Uani H
H12 .51423 .82167 .60044 .02865 Uani H
H21 .35197 .55954 .50861 .02731 Uani H
H22 .39954 .67336 .65086 .03132 Uani H

loop_
_atom_type_symbol
_atom_type_description
_atom_type_scat_dispersion_real
_atom_type_scat_dispersion_imag
_atom_type_scat_source
P P .090 .095 'International Tables Vol IV Table 2.3.1'
O O .008 .006 'International Tables Vol IV Table 2.3.1'
N N .004 .003 'International Tables Vol IV Table 2.3.1'
C C .002 .002 'International Tables Vol IV Table 2.3.1'
H H .000 .000 'International Tables Vol IV Table 2.3.1'

loop_
_geom_angle_atom_site_label_1
_geom_angle_atom_site_label_2
_geom_angle_atom_site_label_3
_geom_angle
_geom_angle_publ_flag
O1 P O2 111.58(3) no
O1 P O3 108.19(3) no
O1 P O4 105.46(3) no
O2 P O3 106.48(3) no
O2 P O4 113.75(3) no
O3 P O4 111.33(3) no
P O1 H1 113.40(5) no
P O3 H3 116.95(4) no
P O4 H4 125.04(4) no
C O5 H4 116.22(6) no
C N1 H11 118.95(6) no
C N1 H12 120.29(7) no
H11 N1 H12 120.41(7) no
C N2 H21 120.52(7) no
C N2 H22 120.26(7) no
H21 N2 H22 119.12(7) no
O5 C N1 118.17(7) no
O5 C N2 120.98(6) no
N1 C N2 120.85(7) no

loop_
_geom_bond_atom_site_label_1
_geom_bond_atom_site_label_2
_geom_bond_distance
_geom_bond_publ_flag
P O1 1.5660(10) no
P O2 1.5130(10) no
P O4 1.5160(10) no
P O3 1.5580(10) no
C N1 1.3250(10) no
C N2 1.3250(10) no
C O5 1.2920(10) no
O1 H1 .9990(10) no
O3 H3 1.0030(10) no
O4 H4 1.2650(10) no
H4 O5 1.1600(10) no
N1 H11 1.0170(10) no
N1 H12 1.0060(10) no
N2 H21 1.0140(10) no
N2 H22 1.0050(10) no

loop_
_geom_hbond_atom_site_label_D
_geom_hbond_atom_site_label_H
_geom_hbond_atom_site_label_A
_geom_hbond_site_symmetry_A
_geom_hbond_distance_DH
_geom_hbond_distance_HA
_geom_hbond_distance_DA
_geom_hbond_angle_DHA
_geom_hbond_publ_flag
O1 H1 O2 8_655 .9990(10) 1.6430(10) 2.6390(10) 174.58(4) no
O3 H3 O2 7_565 1.0030(10) 1.5840(10) 2.5860(10) 177.31(4) no
O4 H4 O5 1_555 1.2650(10) 1.1600(10) 2.4160(10) 170.25(4) no
N1 H11 O4 3_655 1.0170(10) 1.8840(10) 2.8930(10) 171.35(4) no
N1 H12 O5 7_576 1.0060(10) 2.2220(10) 3.0910(10) 143.73(4) no
N2 H21 O2 1_555 1.0140(10) 1.9400(10) 2.9450(10) 170.27(4) no
N2 H22 O5 7_576 1.0050(10) 2.1810(10) 3.0670(10) 146.20(5) no
